data_4069068
loop_
_publ_author_name
'Zhu, Zhongliang'
'Fettinger, James C.'
'Olmstead, Marilyn M.'
'Power, Philip P.'

_publ_section_title
;
 Steric Enhancement of Group 12 Metal Hydride Stability and the Reaction
 of an Arylzinc Hydride with Tetramethylpiperidinyl Oxide (TEMPO)
;
_journal_issue 7
_journal_name_full Organometallics
_journal_page_first 2091
_journal_paper_doi 10.1021/om900005t
_journal_volume 28
_journal_year 2009
_chemical_formula_sum 'C96 H157.98 I0.02 Si2 Zn2'
_chemical_formula_weight 1501.66
_chemical_name_common (4-TMS-Ar*ZnH)2
_chemical_name_systematic
; 
 ? 
;
_space_group_IT_number 15
_symmetry_cell_setting monoclinic
_symmetry_space_group_name_Hall '-C 2yc'
_symmetry_space_group_name_H-M 'C 1 2/c 1'
_atom_sites_solution_hydrogens geom
_atom_sites_solution_primary direct
_atom_sites_solution_secondary difmap
_audit_creation_method SHELXL-97
_cell_angle_alpha 90.00
_cell_angle_beta 110.3960(10)
_cell_angle_gamma 90.00
_cell_formula_units_Z 4
_cell_length_a 20.7441(10)
_cell_length_b 17.1921(8)
_cell_length_c 28.8855(17)
_cell_measurement_reflns_used 9976
_cell_measurement_temperature 90(2)
_cell_measurement_theta_max 26.59
_cell_measurement_theta_min 2.81
_cell_volume 9655.7(9)
_computing_cell_refinement 'SAINT (7.16b) (Bruker, 2004)'
_computing_data_collection 'Apex2 (2.1.2.21) (Bruker, 2005)'
_computing_data_reduction 'SAINT (7.16b) (Bruker, 2004)'
_computing_molecular_graphics 'SHELXTL 5.1, XP (Sheldrick, 1994)'
_computing_publication_material SHELXL97
_computing_structure_refinement 'SHELXL-97 (Sheldrick, 2008)'
_computing_structure_solution 'SHELXS-97 (Sheldrick, 2008)'
_diffrn_ambient_temperature 180(2)
_diffrn_measured_fraction_theta_full 0.999
_diffrn_measured_fraction_theta_max 0.999
_diffrn_measurement_device_type 'Bruker APEX-II CCD'
_diffrn_measurement_method '\f and \w scans'
_diffrn_radiation_monochromator graphite
_diffrn_radiation_source 'fine-focus sealed tube'
_diffrn_radiation_type MoK\a
_diffrn_radiation_wavelength 0.71073
_diffrn_reflns_av_R_equivalents 0.0502
_diffrn_reflns_av_sigmaI/netI 0.0405
_diffrn_reflns_limit_h_max 26
_diffrn_reflns_limit_h_min -26
_diffrn_reflns_limit_k_max 22
_diffrn_reflns_limit_k_min -22
_diffrn_reflns_limit_l_max 37
_diffrn_reflns_limit_l_min -37
_diffrn_reflns_number 41108
_diffrn_reflns_theta_full 27.50
_diffrn_reflns_theta_max 27.50
_diffrn_reflns_theta_min 2.81
_exptl_absorpt_coefficient_mu 0.567
_exptl_absorpt_correction_T_max 0.8065
_exptl_absorpt_correction_T_min 0.7614
_exptl_absorpt_correction_type 'Empirical, SADABS (multi-scan)'
_exptl_absorpt_process_details 'SADABS 2.10 (Sheldrick, 2003)'
_exptl_crystal_colour colorless
_exptl_crystal_density_diffrn 1.033
_exptl_crystal_density_meas 0
_exptl_crystal_density_method 'not measured'
_exptl_crystal_description block
_exptl_crystal_F_000 3292
_exptl_crystal_size_max 0.51
_exptl_crystal_size_mid 0.45
_exptl_crystal_size_min 0.40
_refine_diff_density_max 0.607
_refine_diff_density_min -0.397
_refine_diff_density_rms 0.058
_refine_ls_extinction_method none
_refine_ls_goodness_of_fit_ref 1.090
_refine_ls_hydrogen_treatment mixed
_refine_ls_matrix_type full
_refine_ls_number_parameters 456
_refine_ls_number_reflns 11088
_refine_ls_number_restraints 193
_refine_ls_restrained_S_all 1.119
_refine_ls_R_factor_all 0.0800
_refine_ls_R_factor_gt 0.0536
_refine_ls_shift/su_max 0.000
_refine_ls_shift/su_mean 0.000
_refine_ls_structure_factor_coef Fsqd
_refine_ls_weighting_details 'calc w=1/[\s^2^(Fo^2^)+(0.0894P)^2^+4.7868P] where P=(Fo^2^+2Fc^2^)/3'
_refine_ls_weighting_scheme calc
_refine_ls_wR_factor_gt 0.1540
_refine_ls_wR_factor_ref 0.1663
_reflns_number_gt 7918
_reflns_number_total 11088
_reflns_threshold_expression >2sigma(I)
_cod_data_source_file om900005t_si_001.cif
_cod_data_source_block zz35fmi
_cod_depositor_comments
;
The following automatic conversions were performed:

'_symmetry_cell_setting' value 'Monoclinic' changed to 'monoclinic'
according to /home/saulius/struct/CIF-dictionaries/cif_core.dic
dictionary named 'cif_core.dic' version 2.4.2 from 2011-04-26.

Automatic conversion script
Id: cif_fix_values 1715 2011-07-08 13:25:40Z adriana 
;
_cod_original_sg_symbol_H-M 'C 2/c'
_cod_database_code 4069068

loop_
_symmetry_equiv_pos_as_xyz
'x, y, z'
'-x, y, -z+1/2'
'x+1/2, y+1/2, z'
'-x+1/2, y+1/2, -z+1/2'
'-x, -y, -z'
'x, -y, z-1/2'
'-x+1/2, -y+1/2, -z'
'x+1/2, -y+1/2, z-1/2'

loop_
_atom_site_label
_atom_site_type_symbol
_atom_site_fract_x
_atom_site_fract_y
_atom_site_fract_z
_atom_site_U_iso_or_equiv
_atom_site_adp_type
_atom_site_occupancy
_atom_site_symmetry_multiplicity
_atom_site_calc_flag
_atom_site_refinement_flags
_atom_site_disorder_assembly
_atom_site_disorder_group
Zn1 Zn 0.446787(13) 0.077525(18) 0.215294(10) 0.04723(12) Uani 1 1 d DU . .
Si1 Si 0.14341(3) 0.10757(4) 0.03581(2) 0.04328(17) Uani 1 1 d . . .
H1 H 0.5000 0.1433(19) 0.2500 0.080(9) Uiso 1 2 d SDU . .
H2 H 0.5000 0.0142(19) 0.2500 0.069(9) Uiso 0.98 2 d SPDU A 1
I1 I 0.5000 -0.0603(10) 0.2500 0.077(4) Uiso 0.02 2 d SP . 2
C1 C 0.35988(11) 0.08279(12) 0.16187(8) 0.0354(5) Uani 1 1 d . . .
C2 C 0.35078(11) 0.13401(12) 0.12220(8) 0.0358(5) Uani 1 1 d . . .
C3 C 0.28673(11) 0.14037(13) 0.08489(8) 0.0376(5) Uani 1 1 d . . .
H3 H 0.2815 0.1751 0.0583 0.045 Uiso 1 1 calc R . .
C4 C 0.22975(11) 0.09705(13) 0.08544(8) 0.0359(5) Uani 1 1 d . . .
C5 C 0.24012(11) 0.04542(13) 0.12472(8) 0.0361(5) Uani 1 1 d . . .
H5 H 0.2026 0.0146 0.1257 0.043 Uiso 1 1 calc R . .
C6 C 0.30366(11) 0.03764(12) 0.16248(8) 0.0342(4) Uani 1 1 d . . .
C7 C 0.41112(11) 0.18102(13) 0.12087(8) 0.0366(5) Uani 1 1 d . . .
C8 C 0.42204(12) 0.25667(14) 0.14083(9) 0.0421(5) Uani 1 1 d . . .
C9 C 0.48074(13) 0.29699(15) 0.14160(9) 0.0471(6) Uani 1 1 d . . .
H9 H 0.4881 0.3480 0.1551 0.056 Uiso 1 1 calc R . .
C10 C 0.52860(12) 0.26553(14) 0.12354(9) 0.0438(5) Uani 1 1 d . . .
C11 C 0.51626(12) 0.19226(14) 0.10366(9) 0.0449(5) Uani 1 1 d . . .
H11 H 0.5485 0.1700 0.0908 0.054 Uiso 1 1 calc R . .
C12 C 0.45853(12) 0.14917(13) 0.10149(9) 0.0430(5) Uani 1 1 d . . .
C13 C 0.37050(14) 0.29546(16) 0.15958(10) 0.0535(6) Uani 1 1 d . . .
H13 H 0.3381 0.2544 0.1626 0.064 Uiso 1 1 calc R . .
C14 C 0.4012(2) 0.3334(3) 0.20883(14) 0.0911(12) Uani 1 1 d . . .
H14A H 0.4258 0.2944 0.2334 0.137 Uiso 1 1 calc R . .
H14B H 0.3646 0.3566 0.2185 0.137 Uiso 1 1 calc R . .
H14C H 0.4333 0.3740 0.2070 0.137 Uiso 1 1 calc R . .
C15 C 0.3281(2) 0.3557(2) 0.12213(17) 0.0972(13) Uani 1 1 d . . .
H15A H 0.3588 0.3957 0.1173 0.146 Uiso 1 1 calc R . .
H15B H 0.2947 0.3800 0.1346 0.146 Uiso 1 1 calc R . .
H15C H 0.3038 0.3300 0.0906 0.146 Uiso 1 1 calc R . .
C16 C 0.59164(13) 0.31133(16) 0.12336(10) 0.0506(6) Uani 1 1 d . . .
H16 H 0.6233 0.2734 0.1160 0.061 Uiso 1 1 calc R . .
C17 C 0.63126(15) 0.3484(2) 0.17226(12) 0.0694(9) Uani 1 1 d . . .
H17A H 0.6728 0.3731 0.1703 0.104 Uiso 1 1 calc R . .
H17B H 0.6442 0.3086 0.1981 0.104 Uiso 1 1 calc R . .
H17C H 0.6025 0.3878 0.1802 0.104 Uiso 1 1 calc R . .
C18 C 0.57127(18) 0.3697(2) 0.08210(13) 0.0816(11) Uani 1 1 d . . .
H18A H 0.5508 0.3426 0.0505 0.122 Uiso 1 1 calc R . .
H18B H 0.6120 0.3984 0.0821 0.122 Uiso 1 1 calc R . .
H18C H 0.5377 0.4060 0.0868 0.122 Uiso 1 1 calc R . .
C19 C 0.44696(15) 0.06997(15) 0.07658(12) 0.0586(7) Uani 1 1 d . . .
H19 H 0.4053 0.0463 0.0808 0.070 Uiso 1 1 calc R . .
C20 C 0.5064(2) 0.0151(2) 0.09867(18) 0.0982(13) Uani 1 1 d . . .
H20A H 0.5476 0.0362 0.0939 0.147 Uiso 1 1 calc R . .
H20B H 0.4953 -0.0357 0.0824 0.147 Uiso 1 1 calc R . .
H20C H 0.5151 0.0091 0.1341 0.147 Uiso 1 1 calc R . .
C21 C 0.4329(3) 0.0788(2) 0.02157(16) 0.1054(15) Uani 1 1 d . . .
H21A H 0.3925 0.1121 0.0069 0.158 Uiso 1 1 calc R . .
H21B H 0.4242 0.0276 0.0058 0.158 Uiso 1 1 calc R . .
H21C H 0.4728 0.1026 0.0165 0.158 Uiso 1 1 calc R . .
C22 C 0.31378(11) -0.01928(13) 0.20393(8) 0.0376(5) Uani 1 1 d . . .
C23 C 0.34090(14) -0.09327(14) 0.20127(10) 0.0499(6) Uani 1 1 d . . .
C24 C 0.35218(16) -0.14384(17) 0.24098(13) 0.0667(8) Uani 1 1 d . . .
H24 H 0.3705 -0.1939 0.2391 0.080 Uiso 1 1 calc R . .
C25 C 0.33829(17) -0.12511(19) 0.28266(12) 0.0702(9) Uani 1 1 d D . .
C26 C 0.31176(16) -0.05254(19) 0.28422(11) 0.0631(8) Uani 1 1 d . . .
H26 H 0.3017 -0.0382 0.3127 0.076 Uiso 1 1 calc R . .
C27 C 0.29883(13) 0.00134(15) 0.24570(9) 0.0474(6) Uani 1 1 d . . .
C28 C 0.35549(17) -0.11994(18) 0.15628(13) 0.0662(8) Uani 1 1 d . . .
H28 H 0.3510 -0.0736 0.1344 0.079 Uiso 1 1 calc R . .
C29 C 0.4285(2) -0.1514(3) 0.16892(19) 0.1074(15) Uani 1 1 d . . .
H29A H 0.4615 -0.1130 0.1888 0.161 Uiso 1 1 calc R . .
H29B H 0.4376 -0.1616 0.1384 0.161 Uiso 1 1 calc R . .
H29C H 0.4333 -0.1998 0.1877 0.161 Uiso 1 1 calc R . .
C30 C 0.3032(3) -0.1789(3) 0.12778(18) 0.1264(19) Uani 1 1 d . . .
H30A H 0.3062 -0.2251 0.1483 0.190 Uiso 1 1 calc R . .
H30B H 0.3123 -0.1936 0.0978 0.190 Uiso 1 1 calc R . .
H30C H 0.2570 -0.1564 0.1186 0.190 Uiso 1 1 calc R . .
C31 C 0.3588(3) -0.1941(3) 0.31950(18) 0.0527(9) Uiso 0.51 1 d PD . 1
H31 H 0.3950 -0.2242 0.3117 0.063 Uiso 0.51 1 calc PR . 1
C32 C 0.3921(3) -0.1617(4) 0.3711(2) 0.0707(13) Uiso 0.51 1 d PD . 1
H32A H 0.4044 -0.2045 0.3950 0.106 Uiso 0.51 1 calc PR . 1
H32B H 0.3598 -0.1267 0.3787 0.106 Uiso 0.51 1 calc PR . 1
H32C H 0.4336 -0.1327 0.3730 0.106 Uiso 0.51 1 calc PR . 1
C33 C 0.3006(3) -0.2466(3) 0.3118(2) 0.0581(10) Uiso 0.51 1 d PD . 1
H33A H 0.3037 -0.2703 0.3434 0.087 Uiso 0.51 1 calc PR . 1
H33B H 0.3015 -0.2874 0.2884 0.087 Uiso 0.51 1 calc PR . 1
H33C H 0.2575 -0.2172 0.2986 0.087 Uiso 0.51 1 calc PR . 1
C31A C 0.3408(3) -0.1701(3) 0.3295(2) 0.0527(9) Uiso 0.49 1 d PD . 2
H31A H 0.3295 -0.1301 0.3506 0.063 Uiso 0.49 1 calc PR . 2
C32A C 0.4136(3) -0.1883(4) 0.3562(3) 0.0707(13) Uiso 0.49 1 d PD . 2
H32D H 0.4178 -0.2187 0.3858 0.106 Uiso 0.49 1 calc PR . 2
H32E H 0.4398 -0.1399 0.3658 0.106 Uiso 0.49 1 calc PR . 2
H32F H 0.4318 -0.2186 0.3347 0.106 Uiso 0.49 1 calc PR . 2
C33A C 0.2893(3) -0.2270(4) 0.3220(2) 0.0581(10) Uiso 0.49 1 d PD . 2
H33D H 0.2729 -0.2435 0.2873 0.087 Uiso 0.49 1 calc PR . 2
H33E H 0.2509 -0.2051 0.3301 0.087 Uiso 0.49 1 calc PR . 2
H33F H 0.3081 -0.2719 0.3433 0.087 Uiso 0.49 1 calc PR . 2
C34 C 0.26895(17) 0.07974(17) 0.25044(11) 0.0614(7) Uani 1 1 d . . .
H34 H 0.2661 0.1108 0.2205 0.074 Uiso 1 1 calc R . .
C35 C 0.3127(3) 0.1252(3) 0.29530(15) 0.1020(14) Uani 1 1 d . . .
H35A H 0.3175 0.0955 0.3253 0.153 Uiso 1 1 calc R . .
H35B H 0.2906 0.1752 0.2964 0.153 Uiso 1 1 calc R . .
H35C H 0.3583 0.1342 0.2932 0.153 Uiso 1 1 calc R . .
C36 C 0.1956(2) 0.0699(3) 0.2506(2) 0.1114(16) Uani 1 1 d . . .
H36A H 0.1967 0.0391 0.2794 0.167 Uiso 1 1 calc R . .
H36B H 0.1675 0.0432 0.2203 0.167 Uiso 1 1 calc R . .
H36C H 0.1758 0.1212 0.2521 0.167 Uiso 1 1 calc R . .
C37 C 0.13008(18) 0.0273(2) -0.00964(11) 0.0752(9) Uani 1 1 d . . .
H37A H 0.1652 0.0303 -0.0252 0.113 Uiso 1 1 calc R . .
H37B H 0.0843 0.0321 -0.0350 0.113 Uiso 1 1 calc R . .
H37C H 0.1337 -0.0228 0.0073 0.113 Uiso 1 1 calc R . .
C38 C 0.07613(15) 0.1009(2) 0.06443(12) 0.0676(8) Uani 1 1 d . . .
H38A H 0.0308 0.1099 0.0392 0.101 Uiso 1 1 calc R . .
H38B H 0.0848 0.1403 0.0904 0.101 Uiso 1 1 calc R . .
H38C H 0.0772 0.0491 0.0788 0.101 Uiso 1 1 calc R . .
C39 C 0.13816(17) 0.20386(19) 0.00530(12) 0.0749(10) Uani 1 1 d . . .
H39A H 0.1720 0.2061 -0.0114 0.112 Uiso 1 1 calc R . .
H39B H 0.1479 0.2451 0.0302 0.112 Uiso 1 1 calc R . .
H39C H 0.0919 0.2111 -0.0190 0.112 Uiso 1 1 calc R . .
C41 C -0.0897(5) 0.2086(5) 0.0479(3) 0.150(3) Uiso 0.65 1 d PD B 1
H41A H -0.0891 0.2197 0.0814 0.225 Uiso 0.65 1 calc PR B 1
H41B H -0.0485 0.1789 0.0499 0.225 Uiso 0.65 1 calc PR B 1
H41C H -0.1308 0.1782 0.0300 0.225 Uiso 0.65 1 calc PR B 1
C42 C -0.0906(5) 0.2820(6) 0.0218(4) 0.144(3) Uiso 0.65 1 d PD B 1
H42A H -0.0584 0.2798 0.0033 0.172 Uiso 0.65 1 calc PR B 1
H42B H -0.0776 0.3260 0.0453 0.172 Uiso 0.65 1 calc PR B 1
C43 C -0.1625(5) 0.2905(5) -0.0126(4) 0.171(4) Uiso 0.65 1 d PD B 1
H43A H -0.1944 0.2628 0.0004 0.205 Uiso 0.65 1 calc PR B 1
H43B H -0.1675 0.2687 -0.0454 0.205 Uiso 0.65 1 calc PR B 1
C44 C -0.1777(9) 0.3751(7) -0.0166(4) 0.295(10) Uiso 0.65 1 d PD B 1
H44A H -0.2023 0.3901 0.0059 0.354 Uiso 0.65 1 calc PR B 1
H44B H -0.1346 0.4056 -0.0078 0.354 Uiso 0.65 1 calc PR B 1
C45 C -0.2209(10) 0.3894(7) -0.0680(5) 0.275(9) Uiso 0.65 1 d PD B 1
H45A H -0.2031 0.3596 -0.0903 0.330 Uiso 0.65 1 calc PR B 1
H45B H -0.2685 0.3720 -0.0736 0.330 Uiso 0.65 1 calc PR B 1
C46 C -0.2204(6) 0.4718(6) -0.0785(4) 0.165(4) Uiso 0.65 1 d PD B 1
H46A H -0.2125 0.5015 -0.0480 0.247 Uiso 0.65 1 calc PR B 1
H46B H -0.2649 0.4867 -0.1030 0.247 Uiso 0.65 1 calc PR B 1
H46C H -0.1837 0.4830 -0.0915 0.247 Uiso 0.65 1 calc PR B 1
C41A C 0.4523(14) -0.2516(15) 0.0318(12) 0.259(15) Uiso 0.35 1 d PD C 2
H41D H 0.4742 -0.2227 0.0120 0.388 Uiso 0.35 1 calc PR C 2
H41E H 0.4603 -0.3074 0.0296 0.388 Uiso 0.35 1 calc PR C 2
H41F H 0.4718 -0.2350 0.0663 0.388 Uiso 0.35 1 calc PR C 2
C42A C 0.3778(13) -0.2362(12) 0.0129(11) 0.277(19) Uiso 0.35 1 d PD C 2
H42C H 0.3566 -0.2532 0.0371 0.332 Uiso 0.35 1 calc PR C 2
H42D H 0.3553 -0.2639 -0.0186 0.332 Uiso 0.35 1 calc PR C 2
C43A C 0.3711(9) -0.1509(10) 0.0055(6) 0.171(4) Uiso 0.35 1 d PD C 2
H43C H 0.3499 -0.1274 0.0281 0.205 Uiso 0.35 1 calc PR C 2
H43D H 0.4169 -0.1269 0.0121 0.205 Uiso 0.35 1 calc PR C 2
C44A C 0.3274(7) -0.1382(9) -0.0459(5) 0.127(5) Uiso 0.35 1 d PD C 2
H44C H 0.3046 -0.1873 -0.0608 0.152 Uiso 0.35 1 calc PR C 2
H44D H 0.3553 -0.1194 -0.0653 0.152 Uiso 0.35 1 calc PR C 2
C45A C 0.2758(11) -0.0796(14) -0.0459(7) 0.206(12) Uiso 0.35 1 d PD C 2
H45C H 0.2984 -0.0296 -0.0326 0.247 Uiso 0.35 1 calc PR C 2
H45D H 0.2493 -0.0972 -0.0252 0.247 Uiso 0.35 1 calc PR C 2
C46A C 0.2298(9) -0.0701(12) -0.0978(7) 0.168(8) Uiso 0.35 1 d PD C 2
H46D H 0.2428 -0.1073 -0.1187 0.252 Uiso 0.35 1 calc PR C 2
H46E H 0.2339 -0.0170 -0.1089 0.252 Uiso 0.35 1 calc PR C 2
H46F H 0.1821 -0.0797 -0.1003 0.252 Uiso 0.35 1 calc PR C 2
C51 C 0.0218(6) -0.0483(7) -0.1515(3) 0.122(3) Uiso 0.50 1 d PD . .
H51A H 0.0102 0.0028 -0.1672 0.183 Uiso 0.50 1 calc PR . .
H51B H 0.0626 -0.0437 -0.1216 0.183 Uiso 0.50 1 calc PR . .
H51C H -0.0169 -0.0678 -0.1429 0.183 Uiso 0.50 1 calc PR . .
C52 C 0.0361(12) -0.1025(11) -0.1858(3) 0.227(10) Uiso 0.50 1 d PD . .
H52A H 0.0864 -0.1087 -0.1773 0.273 Uiso 0.50 1 calc PR . .
H52B H 0.0160 -0.1541 -0.1840 0.273 Uiso 0.50 1 calc PR . .
C53 C 0.0055(9) -0.0701(6) -0.2355(3) 0.138(4) Uiso 0.50 1 d PD . .
H53A H -0.0371 -0.0416 -0.2381 0.166 Uiso 0.50 1 calc PR . .
H53B H 0.0379 -0.0329 -0.2418 0.166 Uiso 0.50 1 calc PR . .
C54 C -0.0103(9) -0.1316(7) -0.2718(3) 0.181(6) Uiso 0.50 1 d PD . .
H54A H -0.0577 -0.1503 -0.2782 0.217 Uiso 0.50 1 calc PR . .
H54B H 0.0215 -0.1757 -0.2587 0.217 Uiso 0.50 1 calc PR . .
C55 C -0.0040(9) -0.1046(10) -0.3177(4) 0.172(7) Uiso 0.50 1 d PD . .
H55A H 0.0261 -0.0582 -0.3112 0.206 Uiso 0.50 1 calc PR . .
H55B H 0.0173 -0.1458 -0.3316 0.206 Uiso 0.50 1 calc PR . .
C56 C -0.0714(12) -0.0852(15) -0.3529(6) 0.308(15) Uiso 0.50 1 d PD . .
H56A H -0.0880 -0.1282 -0.3764 0.462 Uiso 0.50 1 calc PR . .
H56B H -0.0680 -0.0379 -0.3709 0.462 Uiso 0.50 1 calc PR . .
H56C H -0.1035 -0.0765 -0.3354 0.462 Uiso 0.50 1 calc PR . .

loop_
_atom_site_aniso_label
_atom_site_aniso_U_11
_atom_site_aniso_U_22
_atom_site_aniso_U_33
_atom_site_aniso_U_23
_atom_site_aniso_U_13
_atom_site_aniso_U_12
Zn1 0.02955(16) 0.0567(2) 0.04365(18) 0.00893(12) -0.00210(12) -0.00509(11)
Si1 0.0330(3) 0.0466(4) 0.0390(3) 0.0055(3) -0.0015(3) -0.0044(3)
C1 0.0299(10) 0.0370(11) 0.0356(11) 0.0050(9) 0.0066(9) -0.0052(8)
C2 0.0305(10) 0.0370(11) 0.0360(11) 0.0049(9) 0.0064(9) -0.0061(8)
C3 0.0347(11) 0.0390(11) 0.0345(11) 0.0082(9) 0.0066(9) -0.0042(9)
C4 0.0299(10) 0.0371(11) 0.0356(11) 0.0023(9) 0.0050(8) -0.0041(8)
C5 0.0293(10) 0.0371(11) 0.0382(11) 0.0032(9) 0.0070(9) -0.0075(8)
C6 0.0313(10) 0.0336(10) 0.0345(10) 0.0050(8) 0.0073(8) -0.0032(8)
C7 0.0311(10) 0.0385(11) 0.0356(11) 0.0064(9) 0.0060(9) -0.0076(9)
C8 0.0401(12) 0.0427(12) 0.0416(12) 0.0016(10) 0.0119(10) -0.0082(10)
C9 0.0474(13) 0.0447(13) 0.0487(14) -0.0044(10) 0.0163(11) -0.0149(11)
C10 0.0372(12) 0.0494(13) 0.0429(12) 0.0049(10) 0.0114(10) -0.0120(10)
C11 0.0362(12) 0.0468(13) 0.0533(14) 0.0032(11) 0.0174(10) -0.0041(10)
C12 0.0377(12) 0.0393(12) 0.0502(13) 0.0046(10) 0.0130(10) -0.0054(9)
C13 0.0512(15) 0.0540(15) 0.0611(16) -0.0078(12) 0.0269(13) -0.0118(12)
C14 0.077(2) 0.118(3) 0.084(3) -0.038(2) 0.035(2) -0.014(2)
C15 0.093(3) 0.100(3) 0.111(3) 0.026(2) 0.052(3) 0.037(2)
C16 0.0419(13) 0.0559(15) 0.0559(15) 0.0020(12) 0.0195(11) -0.0165(11)
C17 0.0503(16) 0.085(2) 0.0708(19) -0.0121(16) 0.0190(15) -0.0310(15)
C18 0.069(2) 0.096(3) 0.077(2) 0.0307(19) 0.0206(17) -0.0303(19)
C19 0.0496(15) 0.0456(15) 0.086(2) -0.0104(14) 0.0303(15) -0.0102(12)
C20 0.094(3) 0.0519(19) 0.144(4) -0.007(2) 0.036(3) 0.0131(19)
C21 0.150(5) 0.073(2) 0.084(3) -0.029(2) 0.029(3) -0.019(2)
C22 0.0299(10) 0.0378(11) 0.0401(11) 0.0089(9) 0.0057(9) -0.0064(9)
C23 0.0450(14) 0.0425(13) 0.0592(16) 0.0121(11) 0.0142(12) -0.0005(10)
C24 0.0621(18) 0.0459(15) 0.080(2) 0.0256(14) 0.0102(16) -0.0005(13)
C25 0.069(2) 0.0650(19) 0.0622(19) 0.0296(15) 0.0053(15) -0.0201(15)
C26 0.0655(18) 0.077(2) 0.0444(14) 0.0156(13) 0.0158(13) -0.0187(16)
C27 0.0443(13) 0.0539(14) 0.0409(12) 0.0059(11) 0.0111(10) -0.0103(11)
C28 0.072(2) 0.0524(16) 0.079(2) 0.0050(15) 0.0330(17) 0.0107(14)
C29 0.089(3) 0.101(3) 0.143(4) -0.009(3) 0.054(3) 0.023(2)
C30 0.114(4) 0.162(5) 0.113(4) -0.072(4) 0.052(3) -0.035(3)
C34 0.0683(19) 0.0659(18) 0.0522(16) 0.0000(13) 0.0239(14) 0.0015(14)
C35 0.125(4) 0.086(3) 0.082(3) -0.028(2) 0.019(2) -0.006(2)
C36 0.084(3) 0.118(4) 0.147(4) -0.007(3) 0.060(3) 0.011(2)
C37 0.075(2) 0.084(2) 0.0517(17) -0.0168(16) 0.0022(15) -0.0081(18)
C38 0.0375(14) 0.085(2) 0.075(2) 0.0045(17) 0.0123(14) 0.0045(14)
C39 0.0614(18) 0.0688(19) 0.069(2) 0.0267(16) -0.0094(15) -0.0048(15)

loop_
_atom_type_symbol
_atom_type_description
_atom_type_scat_dispersion_real
_atom_type_scat_dispersion_imag
_atom_type_scat_source
C C 0.0033 0.0016 'International Tables Vol C Tables 4.2.6.8 and 6.1.1.4'
H H 0.0000 0.0000 'International Tables Vol C Tables 4.2.6.8 and 6.1.1.4'
Si Si 0.0817 0.0704 'International Tables Vol C Tables 4.2.6.8 and 6.1.1.4'
Zn Zn 0.2839 1.4301 'International Tables Vol C Tables 4.2.6.8 and 6.1.1.4'
I I -0.4742 1.8119 'International Tables Vol C Tables 4.2.6.8 and 6.1.1.4'

loop_
_geom_angle_atom_site_label_1
_geom_angle_atom_site_label_2
_geom_angle_atom_site_label_3
_geom_angle
_geom_angle_site_symmetry_1
_geom_angle_site_symmetry_3
C1 Zn1 Zn1 176.39(7) . 2_655
C1 Zn1 I1 119.62(19) . .
Zn1 Zn1 I1 63.05(17) 2_655 .
C1 Zn1 H1 134.1(8) . .
Zn1 Zn1 H1 43.2(8) 2_655 .
I1 Zn1 H1 106.3(8) . .
C1 Zn1 H2 140.6(8) . .
Zn1 Zn1 H2 42.1(8) 2_655 .
I1 Zn1 H2 21.0(8) . .
H1 Zn1 H2 85.3(12) . .
C38 Si1 C37 108.60(16) . .
C38 Si1 C39 109.67(17) . .
C37 Si1 C39 110.88(17) . .
C38 Si1 C4 108.67(12) . .
C37 Si1 C4 109.65(13) . .
C39 Si1 C4 109.33(12) . .
Zn1 I1 Zn1 53.9(3) 2_655 .
Zn1 I1 H2 26.95(17) 2_655 .
Zn1 I1 H2 26.95(17) . .
C2 C1 C6 118.68(19) . .
C2 C1 Zn1 120.39(15) . .
C6 C1 Zn1 120.89(15) . .
C3 C2 C1 120.08(19) . .
C3 C2 C7 121.11(19) . .
C1 C2 C7 118.81(18) . .
C2 C3 C4 122.01(19) . .
C2 C3 H3 119.0 . .
C4 C3 H3 119.0 . .
C5 C4 C3 117.07(19) . .
C5 C4 Si1 121.25(16) . .
C3 C4 Si1 121.69(16) . .
C6 C5 C4 122.18(19) . .
C6 C5 H5 118.9 . .
C4 C5 H5 118.9 . .
C5 C6 C1 119.97(19) . .
C5 C6 C22 121.15(18) . .
C1 C6 C22 118.88(18) . .
C12 C7 C8 119.3(2) . .
C12 C7 C2 120.5(2) . .
C8 C7 C2 120.2(2) . .
C9 C8 C7 118.7(2) . .
C9 C8 C13 119.8(2) . .
C7 C8 C13 121.4(2) . .
C10 C9 C8 122.5(2) . .
C10 C9 H9 118.8 . .
C8 C9 H9 118.8 . .
C11 C10 C9 117.6(2) . .
C11 C10 C16 120.5(2) . .
C9 C10 C16 121.8(2) . .
C10 C11 C12 122.7(2) . .
C10 C11 H11 118.6 . .
C12 C11 H11 118.6 . .
C11 C12 C7 119.1(2) . .
C11 C12 C19 119.3(2) . .
C7 C12 C19 121.5(2) . .
C14 C13 C8 114.5(3) . .
C14 C13 C15 109.1(3) . .
C8 C13 C15 110.4(2) . .
C14 C13 H13 107.5 . .
C8 C13 H13 107.5 . .
C15 C13 H13 107.5 . .
C13 C14 H14A 109.5 . .
C13 C14 H14B 109.5 . .
H14A C14 H14B 109.5 . .
C13 C14 H14C 109.5 . .
H14A C14 H14C 109.5 . .
H14B C14 H14C 109.5 . .
C13 C15 H15A 109.5 . .
C13 C15 H15B 109.5 . .
H15A C15 H15B 109.5 . .
C13 C15 H15C 109.5 . .
H15A C15 H15C 109.5 . .
H15B C15 H15C 109.5 . .
C18 C16 C17 111.8(3) . .
C18 C16 C10 110.0(2) . .
C17 C16 C10 113.8(2) . .
C18 C16 H16 106.9 . .
C17 C16 H16 106.9 . .
C10 C16 H16 106.9 . .
C16 C17 H17A 109.5 . .
C16 C17 H17B 109.5 . .
H17A C17 H17B 109.5 . .
C16 C17 H17C 109.5 . .
H17A C17 H17C 109.5 . .
H17B C17 H17C 109.5 . .
C16 C18 H18A 109.5 . .
C16 C18 H18B 109.5 . .
H18A C18 H18B 109.5 . .
C16 C18 H18C 109.5 . .
H18A C18 H18C 109.5 . .
H18B C18 H18C 109.5 . .
C20 C19 C12 112.9(3) . .
C20 C19 C21 109.7(3) . .
C12 C19 C21 110.3(2) . .
C20 C19 H19 107.9 . .
C12 C19 H19 107.9 . .
C21 C19 H19 107.9 . .
C19 C20 H20A 109.5 . .
C19 C20 H20B 109.5 . .
H20A C20 H20B 109.5 . .
C19 C20 H20C 109.5 . .
H20A C20 H20C 109.5 . .
H20B C20 H20C 109.5 . .
C19 C21 H21A 109.5 . .
C19 C21 H21B 109.5 . .
H21A C21 H21B 109.5 . .
C19 C21 H21C 109.5 . .
H21A C21 H21C 109.5 . .
H21B C21 H21C 109.5 . .
C27 C22 C23 119.5(2) . .
C27 C22 C6 120.9(2) . .
C23 C22 C6 119.6(2) . .
C24 C23 C22 118.4(3) . .
C24 C23 C28 119.6(3) . .
C22 C23 C28 121.9(2) . .
C25 C24 C23 123.4(3) . .
C25 C24 H24 118.3 . .
C23 C24 H24 118.3 . .
C24 C25 C26 116.9(2) . .
C24 C25 C31A 134.3(4) . .
C26 C25 C31A 108.6(4) . .
C24 C25 C31 109.4(4) . .
C26 C25 C31 133.7(4) . .
C31A C25 C31 25.5(2) . .
C25 C26 C27 123.0(3) . .
C25 C26 H26 118.5 . .
C27 C26 H26 118.5 . .
C22 C27 C26 118.8(3) . .
C22 C27 C34 121.9(2) . .
C26 C27 C34 119.3(3) . .
C30 C28 C23 110.8(3) . .
C30 C28 C29 111.0(3) . .
C23 C28 C29 112.5(3) . .
C30 C28 H28 107.5 . .
C23 C28 H28 107.5 . .
C29 C28 H28 107.5 . .
C28 C29 H29A 109.5 . .
C28 C29 H29B 109.5 . .
H29A C29 H29B 109.5 . .
C28 C29 H29C 109.5 . .
H29A C29 H29C 109.5 . .
H29B C29 H29C 109.5 . .
C28 C30 H30A 109.5 . .
C28 C30 H30B 109.5 . .
H30A C30 H30B 109.5 . .
C28 C30 H30C 109.5 . .
H30A C30 H30C 109.5 . .
H30B C30 H30C 109.5 . .
C33 C31 C32 116.5(5) . .
C33 C31 C25 110.7(4) . .
C32 C31 C25 108.4(4) . .
C33 C31 H31 106.9 . .
C32 C31 H31 106.9 . .
C25 C31 H31 106.9 . .
C33A C31A C32A 121.3(5) . .
C33A C31A C25 114.8(4) . .
C32A C31A C25 106.3(4) . .
C33A C31A H31A 104.2 . .
C32A C31A H31A 104.2 . .
C25 C31A H31A 104.2 . .
C31A C32A H32D 109.5 . .
C31A C32A H32E 109.5 . .
H32D C32A H32E 109.5 . .
C31A C32A H32F 109.5 . .
H32D C32A H32F 109.5 . .
H32E C32A H32F 109.5 . .
C31A C33A H33D 109.5 . .
C31A C33A H33E 109.5 . .
H33D C33A H33E 109.5 . .
C31A C33A H33F 109.5 . .
H33D C33A H33F 109.5 . .
H33E C33A H33F 109.5 . .
C27 C34 C35 113.3(3) . .
C27 C34 C36 110.0(3) . .
C35 C34 C36 110.7(3) . .
C27 C34 H34 107.5 . .
C35 C34 H34 107.5 . .
C36 C34 H34 107.5 . .
C34 C35 H35A 109.5 . .
C34 C35 H35B 109.5 . .
H35A C35 H35B 109.5 . .
C34 C35 H35C 109.5 . .
H35A C35 H35C 109.5 . .
H35B C35 H35C 109.5 . .
C34 C36 H36A 109.5 . .
C34 C36 H36B 109.5 . .
H36A C36 H36B 109.5 . .
C34 C36 H36C 109.5 . .
H36A C36 H36C 109.5 . .
H36B C36 H36C 109.5 . .
Si1 C37 H37A 109.5 . .
Si1 C37 H37B 109.5 . .
H37A C37 H37B 109.5 . .
Si1 C37 H37C 109.5 . .
H37A C37 H37C 109.5 . .
H37B C37 H37C 109.5 . .
Si1 C38 H38A 109.5 . .
Si1 C38 H38B 109.5 . .
H38A C38 H38B 109.5 . .
Si1 C38 H38C 109.5 . .
H38A C38 H38C 109.5 . .
H38B C38 H38C 109.5 . .
Si1 C39 H39A 109.5 . .
Si1 C39 H39B 109.5 . .
H39A C39 H39B 109.5 . .
Si1 C39 H39C 109.5 . .
H39A C39 H39C 109.5 . .
H39B C39 H39C 109.5 . .
C42 C41 H41A 109.5 . .
C42 C41 H41B 109.5 . .
H41A C41 H41B 109.5 . .
C42 C41 H41C 109.5 . .
H41A C41 H41C 109.5 . .
H41B C41 H41C 109.5 . .
C41 C42 C43 105.1(7) . .
C41 C42 H42A 110.7 . .
C43 C42 H42A 110.7 . .
C41 C42 H42B 110.7 . .
C43 C42 H42B 110.7 . .
H42A C42 H42B 108.8 . .
C42 C43 C44 106.7(8) . .
C42 C43 H43A 110.4 . .
C44 C43 H43A 110.4 . .
C42 C43 H43B 110.4 . .
C44 C43 H43B 110.4 . .
H43A C43 H43B 108.6 . .
C45 C44 C43 106.4(8) . .
C45 C44 H44A 110.5 . .
C43 C44 H44A 110.5 . .
C45 C44 H44B 110.5 . .
C43 C44 H44B 110.5 . .
H44A C44 H44B 108.6 . .
C46 C45 C44 109.3(9) . .
C46 C45 H45A 109.8 . .
C44 C45 H45A 109.8 . .
C46 C45 H45B 109.8 . .
C44 C45 H45B 109.8 . .
H45A C45 H45B 108.3 . .
C45 C46 H46A 109.5 . .
C45 C46 H46B 109.5 . .
H46A C46 H46B 109.5 . .
C45 C46 H46C 109.5 . .
H46A C46 H46C 109.5 . .
H46B C46 H46C 109.5 . .
C42A C41A H41D 109.5 . .
C42A C41A H41E 109.5 . .
H41D C41A H41E 109.5 . .
C42A C41A H41F 109.5 . .
H41D C41A H41F 109.5 . .
H41E C41A H41F 109.5 . .
C41A C42A C43A 105.4(9) . .
C41A C42A H42C 110.7 . .
C43A C42A H42C 110.7 . .
C41A C42A H42D 110.7 . .
C43A C42A H42D 110.7 . .
H42C C42A H42D 108.8 . .
C44A C43A C42A 106.8(9) . .
C44A C43A H43C 110.4 . .
C42A C43A H43C 110.4 . .
C44A C43A H43D 110.4 . .
C42A C43A H43D 110.4 . .
H43C C43A H43D 108.6 . .
C43A C44A C45A 107.2(8) . .
C43A C44A H44C 110.3 . .
C45A C44A H44C 110.3 . .
C43A C44A H44D 110.3 . .
C45A C44A H44D 110.3 . .
H44C C44A H44D 108.5 . .
C44A C45A C46A 106.7(9) . .
C44A C45A H45C 110.4 . .
C46A C45A H45C 110.4 . .
C44A C45A H45D 110.4 . .
C46A C45A H45D 110.4 . .
H45C C45A H45D 108.6 . .
C45A C46A H46D 109.5 . .
C45A C46A H46E 109.5 . .
H46D C46A H46E 109.5 . .
C45A C46A H46F 109.5 . .
H46D C46A H46F 109.5 . .
H46E C46A H46F 109.5 . .
C52 C51 H51A 109.5 . .
C52 C51 H51B 109.5 . .
H51A C51 H51B 109.5 . .
C52 C51 H51C 109.5 . .
H51A C51 H51C 109.5 . .
H51B C51 H51C 109.5 . .
C53 C52 C51 107.5(8) . .
C53 C52 H52A 110.2 . .
C51 C52 H52A 110.2 . .
C53 C52 H52B 110.2 . .
C51 C52 H52B 110.2 . .
H52A C52 H52B 108.5 . .
C54 C53 C52 110.2(8) . .
C54 C53 H53A 109.6 . .
C52 C53 H53A 109.6 . .
C54 C53 H53B 109.6 . .
C52 C53 H53B 109.6 . .
H53A C53 H53B 108.1 . .
C53 C54 C55 111.1(8) . .
C53 C54 H54A 109.4 . .
C55 C54 H54A 109.4 . .
C53 C54 H54B 109.4 . .
C55 C54 H54B 109.4 . .
H54A C54 H54B 108.0 . .
C56 C55 C54 110.1(9) . .
C56 C55 H55A 109.7 . .
C54 C55 H55A 109.7 . .
C56 C55 H55B 109.7 . .
C54 C55 H55B 109.7 . .
H55A C55 H55B 108.2 . .
C55 C56 H56A 109.5 . .
C55 C56 H56B 109.5 . .
H56A C56 H56B 109.5 . .
C55 C56 H56C 109.5 . .
H56A C56 H56C 109.5 . .
H56B C56 H56C 109.5 . .

loop_
_geom_bond_atom_site_label_1
_geom_bond_atom_site_label_2
_geom_bond_distance
_geom_bond_site_symmetry_2
Zn1 C1 1.924(2) .
Zn1 Zn1 2.4102(5) 2_655
Zn1 I1 2.659(16) .
Zn1 H1 1.65(2) .
Zn1 H2 1.62(2) .
Si1 C38 1.857(3) .
Si1 C37 1.858(3) .
Si1 C39 1.861(3) .
Si1 C4 1.872(2) .
I1 Zn1 2.659(16) 2_655
I1 H2 1.28(3) .
C1 C2 1.405(3) .
C1 C6 1.406(3) .
C2 C3 1.393(3) .
C2 C7 1.502(3) .
C3 C4 1.402(3) .
C3 H3 0.9500 .
C4 C5 1.397(3) .
C5 C6 1.394(3) .
C5 H5 0.9500 .
C6 C22 1.503(3) .
C7 C12 1.401(3) .
C7 C8 1.409(3) .
C8 C9 1.394(3) .
C8 C13 1.512(4) .
C9 C10 1.383(4) .
C9 H9 0.9500 .
C10 C11 1.371(3) .
C10 C16 1.528(3) .
C11 C12 1.391(3) .
C11 H11 0.9500 .
C12 C19 1.520(3) .
C13 C14 1.491(4) .
C13 C15 1.534(5) .
C13 H13 1.0000 .
C14 H14A 0.9800 .
C14 H14B 0.9800 .
C14 H14C 0.9800 .
C15 H15A 0.9800 .
C15 H15B 0.9800 .
C15 H15C 0.9800 .
C16 C18 1.501(4) .
C16 C17 1.506(4) .
C16 H16 1.0000 .
C17 H17A 0.9800 .
C17 H17B 0.9800 .
C17 H17C 0.9800 .
C18 H18A 0.9800 .
C18 H18B 0.9800 .
C18 H18C 0.9800 .
C19 C20 1.506(5) .
C19 C21 1.520(5) .
C19 H19 1.0000 .
C20 H20A 0.9800 .
C20 H20B 0.9800 .
C20 H20C 0.9800 .
C21 H21A 0.9800 .
C21 H21B 0.9800 .
C21 H21C 0.9800 .
C22 C27 1.392(3) .
C22 C23 1.404(3) .
C23 C24 1.392(4) .
C23 C28 1.505(4) .
C24 C25 1.371(5) .
C24 H24 0.9500 .
C25 C26 1.371(5) .
C25 C31A 1.544(5) .
C25 C31 1.550(5) .
C26 C27 1.400(4) .
C26 H26 0.9500 .
C27 C34 1.510(4) .
C28 C30 1.503(5) .
C28 C29 1.528(5) .
C28 H28 1.0000 .
C29 H29A 0.9800 .
C29 H29B 0.9800 .
C29 H29C 0.9800 .
C30 H30A 0.9800 .
C30 H30B 0.9800 .
C30 H30C 0.9800 .
C31 C33 1.461(6) .
C31 C32 1.514(6) .
C31 H31 1.0000 .
C32 H32A 0.9800 .
C32 H32B 0.9800 .
C32 H32C 0.9800 .
C33 H33A 0.9800 .
C33 H33B 0.9800 .
C33 H33C 0.9800 .
C31A C33A 1.409(6) .
C31A C32A 1.470(6) .
C31A H31A 1.0000 .
C32A H32D 0.9800 .
C32A H32E 0.9800 .
C32A H32F 0.9800 .
C33A H33D 0.9800 .
C33A H33E 0.9800 .
C33A H33F 0.9800 .
C34 C35 1.514(5) .
C34 C36 1.532(5) .
C34 H34 1.0000 .
C35 H35A 0.9800 .
C35 H35B 0.9800 .
C35 H35C 0.9800 .
C36 H36A 0.9800 .
C36 H36B 0.9800 .
C36 H36C 0.9800 .
C37 H37A 0.9800 .
C37 H37B 0.9800 .
C37 H37C 0.9800 .
C38 H38A 0.9800 .
C38 H38B 0.9800 .
C38 H38C 0.9800 .
C39 H39A 0.9800 .
C39 H39B 0.9800 .
C39 H39C 0.9800 .
C41 C42 1.467(7) .
C41 H41A 0.9800 .
C41 H41B 0.9800 .
C41 H41C 0.9800 .
C42 C43 1.482(8) .
C42 H42A 0.9900 .
C42 H42B 0.9900 .
C43 C44 1.484(8) .
C43 H43A 0.9900 .
C43 H43B 0.9900 .
C44 C45 1.463(8) .
C44 H44A 0.9900 .
C44 H44B 0.9900 .
C45 C46 1.450(8) .
C45 H45A 0.9900 .
C45 H45B 0.9900 .
C46 H46A 0.9800 .
C46 H46B 0.9800 .
C46 H46C 0.9800 .
C41A C42A 1.471(9) .
C41A H41D 0.9800 .
C41A H41E 0.9800 .
C41A H41F 0.9800 .
C42A C43A 1.482(9) .
C42A H42C 0.9900 .
C42A H42D 0.9900 .
C43A C44A 1.461(8) .
C43A H43C 0.9900 .
C43A H43D 0.9900 .
C44A C45A 1.470(9) .
C44A H44C 0.9900 .
C44A H44D 0.9900 .
C45A C46A 1.481(9) .
C45A H45C 0.9900 .
C45A H45D 0.9900 .
C46A H46D 0.9800 .
C46A H46E 0.9800 .
C46A H46F 0.9800 .
C51 C52 1.463(8) .
C51 H51A 0.9800 .
C51 H51B 0.9800 .
C51 H51C 0.9800 .
C52 C53 1.461(8) .
C52 H52A 0.9900 .
C52 H52B 0.9900 .
C53 C54 1.444(7) .
C53 H53A 0.9900 .
C53 H53B 0.9900 .
C54 C55 1.453(8) .
C54 H54A 0.9900 .
C54 H54B 0.9900 .
C55 C56 1.453(8) .
C55 H55A 0.9900 .
C55 H55B 0.9900 .
C56 H56A 0.9800 .
C56 H56B 0.9800 .
C56 H56C 0.9800 .
